data_4503121
loop_
_publ_author_name
'Zeng, Qingdao'
'Li, Min'
'Wu, Dongxia'
'Lei, Shengbin'
'Liu, Caiming'
'Piao, Lingyu'
'Yang, Yanlian'
'An, Shiyan'
'Wang, Chen'

_publ_section_title
;
 Organic&#x2212;Inorganic Hybrid Aligned by the Ligand&#x2212;Ligand
 Hydrogen Bonds by Using Pyridyl-Substituted Oxalamides as the Building
 Blocks
;
_journal_issue 3
_journal_name_full 'Crystal Growth &amp; Design'
_journal_page_first 869
_journal_paper_doi 10.1021/cg070506u
_journal_volume 8
_journal_year 2008
_chemical_formula_sum 'C28 H28 Hg I2 N8 O4'
_chemical_formula_weight 994.97
_chemical_name_systematic
; 
 ? 
;
_space_group_IT_number 2
_symmetry_cell_setting triclinic
_symmetry_space_group_name_Hall '-P 1'
_symmetry_space_group_name_H-M 'P -1'
_atom_sites_solution_hydrogens geom
_atom_sites_solution_primary direct
_atom_sites_solution_secondary difmap
_audit_creation_method SHELXL-97
_cell_angle_alpha 96.95(3)
_cell_angle_beta 101.49(3)
_cell_angle_gamma 104.74(3)
_cell_formula_units_Z 2
_cell_length_a 10.149(2)
_cell_length_b 10.699(2)
_cell_length_c 15.714(3)
_cell_measurement_reflns_used 13247
_cell_measurement_temperature 293(2)
_cell_measurement_theta_max 27.48
_cell_measurement_theta_min 2.20
_cell_volume 1590.3(6)
_computing_cell_refinement 'Rapid Auto(Rigaku 2001)'
_computing_data_collection 'Rapid Auto(Rigaku 2001)'
_computing_data_reduction 'Rapid Auto(Rigaku 2001)'
_computing_structure_refinement 'SHELXL-97 (Sheldrick, 1997)'
_computing_structure_solution 'SHELXS-97 (Sheldrick, 1990)'
_diffrn_ambient_temperature 293(2)
_diffrn_measured_fraction_theta_full 0.959
_diffrn_measured_fraction_theta_max 0.959
_diffrn_measurement_device_type 'Rigaku raxis Rapid IP'
_diffrn_measurement_method '\w Oscillation'
_diffrn_radiation_monochromator graphite
_diffrn_radiation_source 'Rotating Anode'
_diffrn_radiation_type MoK\a
_diffrn_radiation_wavelength 0.71073
_diffrn_reflns_av_R_equivalents 0.0573
_diffrn_reflns_av_sigmaI/netI 0.0429
_diffrn_reflns_limit_h_max 13
_diffrn_reflns_limit_h_min -13
_diffrn_reflns_limit_k_max 13
_diffrn_reflns_limit_k_min -13
_diffrn_reflns_limit_l_max 19
_diffrn_reflns_limit_l_min -20
_diffrn_reflns_number 13247
_diffrn_reflns_theta_full 27.48
_diffrn_reflns_theta_max 27.48
_diffrn_reflns_theta_min 2.20
_exptl_absorpt_coefficient_mu 6.827
_exptl_absorpt_correction_T_max 0.6356
_exptl_absorpt_correction_T_min 0.0744
_exptl_absorpt_correction_type empirical
_exptl_absorpt_process_details Abscor
_exptl_crystal_colour green
_exptl_crystal_density_diffrn 2.078
_exptl_crystal_density_method 'not measured'
_exptl_crystal_description platelet
_exptl_crystal_F_000 940
_exptl_crystal_size_max 0.79
_exptl_crystal_size_mid 0.18
_exptl_crystal_size_min 0.07
_refine_diff_density_max 1.012
_refine_diff_density_min -1.705
_refine_diff_density_rms 0.201
_refine_ls_extinction_method none
_refine_ls_goodness_of_fit_ref 1.009
_refine_ls_hydrogen_treatment constr
_refine_ls_matrix_type full
_refine_ls_number_parameters 390
_refine_ls_number_reflns 7000
_refine_ls_number_restraints 0
_refine_ls_restrained_S_all 1.009
_refine_ls_R_factor_all 0.0918
_refine_ls_R_factor_gt 0.0650
_refine_ls_shift/su_max 0.015
_refine_ls_shift/su_mean 0.001
_refine_ls_structure_factor_coef Fsqd
_refine_ls_weighting_details 'calc w=1/[\s^2^(Fo^2^)+(0.1299P)^2^+0.0000P] where P=(Fo^2^+2Fc^2^)/3'
_refine_ls_weighting_scheme calc
_refine_ls_wR_factor_gt 0.1790
_refine_ls_wR_factor_ref 0.2001
_reflns_number_gt 4768
_reflns_number_total 7000
_reflns_threshold_expression >2sigma(I)
_cod_data_source_file cg070506u-file003.cif
_cod_data_source_block q
_cod_depositor_comments
;
The following automatic conversions were performed:

'_symmetry_cell_setting' value 'Triclinic' changed to 'triclinic'
according to /home/saulius/struct/CIF-dictionaries/cif_core.dic
dictionary named 'cif_core.dic' version 2.4.1 from
2010-06-29.

'_exptl_absorpt_correction_type' value 'Empirical'
changed to 'empirical' according to
/home/saulius/struct/CIF-dictionaries/cif_core.dic dictionary named
'cif_core.dic' version 2.4.1 from 2010-06-29.

Automatic conversion script
Id: cif_fix_values 1715 2011-07-08 13:25:40Z adriana 
;
_cod_original_cell_volume 1590.3(5)
_cod_original_sg_symbol_H-M P-1
_cod_database_code 4503121

loop_
_symmetry_equiv_pos_as_xyz
'x, y, z'
'-x, -y, -z'

loop_
_atom_site_label
_atom_site_type_symbol
_atom_site_fract_x
_atom_site_fract_y
_atom_site_fract_z
_atom_site_U_iso_or_equiv
_atom_site_adp_type
_atom_site_occupancy
_atom_site_symmetry_multiplicity
_atom_site_calc_flag
_atom_site_refinement_flags
_atom_site_disorder_assembly
_atom_site_disorder_group
Hg1 Hg -0.02900(4) 0.68648(4) 0.63189(3) 0.05647(17) Uani 0.7675(15) 1 d P . .
Hg1' Hg -0.52811(13) 0.68811(14) 0.63253(9) 0.0543(6) Uani 0.2325(15) 1 d P . .
I1 I 0.19453(6) 0.64195(7) 0.58922(5) 0.0750(2) Uani 1 1 d . . .
I2 I -0.30343(6) 0.65060(7) 0.58719(4) 0.0698(2) Uani 1 1 d . . .
O1 O 0.4871(5) 0.8276(6) 0.9750(4) 0.0532(13) Uani 1 1 d . . .
O2 O 0.2974(5) 0.9337(6) 1.1189(4) 0.0520(13) Uani 1 1 d . . .
O3 O 0.1985(5) 1.0592(6) 0.8810(4) 0.0527(13) Uani 1 1 d . . .
O4 O 0.0127(4) 1.1757(6) 1.0226(3) 0.0497(12) Uani 1 1 d . . .
N1 N -0.0154(7) 0.5897(7) 0.7767(5) 0.0560(15) Uani 1 1 d . . .
N2 N 0.2533(5) 0.8045(6) 0.9526(4) 0.0445(13) Uani 1 1 d . . .
H2A H 0.1890 0.8196 0.9772 0.053 Uiso 1 1 calc R . .
N3 N 0.5282(6) 0.9485(6) 1.1453(4) 0.0446(13) Uani 1 1 d . . .
H3A H 0.5933 0.9244 1.1262 0.053 Uiso 1 1 calc R . .
N5 N 0.0611(7) 0.9464(8) 0.6575(5) 0.0678(19) Uani 1 1 d . . .
N6 N -0.0304(5) 1.0499(6) 0.8549(4) 0.0443(13) Uani 1 1 d . . .
H6A H -0.0944 1.0768 0.8735 0.053 Uiso 1 1 calc R . .
N7 N 0.2452(6) 1.1956(7) 1.0466(4) 0.0503(15) Uani 1 1 d . . .
H7A H 0.3094 1.1776 1.0232 0.060 Uiso 1 1 calc R . .
C25 C 0.3942(10) 1.4728(9) 1.0902(7) 0.062(2) Uani 1 1 d . . .
H25A H 0.3154 1.4549 1.0437 0.074 Uiso 1 1 calc R . .
C1 C -0.1265(9) 0.4810(9) 0.7660(7) 0.066(2) Uani 1 1 d . . .
H1A H -0.2048 0.4667 0.7198 0.080 Uiso 1 1 calc R . .
C2 C -0.1249(11) 0.3919(9) 0.8223(7) 0.071(2) Uani 1 1 d . . .
H2B H -0.2000 0.3168 0.8133 0.085 Uiso 1 1 calc R . .
C3 C -0.0122(11) 0.4155(9) 0.8908(7) 0.068(2) Uani 1 1 d . . .
H3B H -0.0105 0.3563 0.9295 0.082 Uiso 1 1 calc R . .
C4 C 0.1006(9) 0.5261(9) 0.9043(6) 0.060(2) Uani 1 1 d . . .
H4A H 0.1788 0.5414 0.9508 0.071 Uiso 1 1 calc R . .
C5 C 0.0940(7) 0.6119(8) 0.8475(5) 0.0473(16) Uani 1 1 d . . .
C6 C 0.2113(7) 0.7378(8) 0.8607(5) 0.0510(17) Uani 1 1 d . . .
H6B H 0.2913 0.7177 0.8435 0.061 Uiso 1 1 calc R . .
H6C H 0.1802 0.7954 0.8232 0.061 Uiso 1 1 calc R . .
C7 C 0.3836(6) 0.8432(7) 1.0001(5) 0.0406(14) Uani 1 1 d . . .
C8 C 0.3984(6) 0.9134(7) 1.0935(5) 0.0420(15) Uani 1 1 d . . .
C9 C 0.5613(8) 1.0263(8) 1.2329(5) 0.0529(17) Uani 1 1 d . . .
H9A H 0.5300 1.1043 1.2291 0.063 Uiso 1 1 calc R . .
H9B H 0.6623 1.0545 1.2559 0.063 Uiso 1 1 calc R . .
C10 C 0.4948(7) 0.9528(10) 1.2956(5) 0.059(2) Uani 1 1 d . . .
C11 C 0.5087(11) 0.8313(10) 1.3026(7) 0.079(3) Uani 1 1 d . A .
H11A H 0.5615 0.7998 1.2631 0.095 Uiso 1 1 d . . .
C12 C 0.465(2) 0.757(2) 1.3546(13) 0.107(6) Uiso 0.7675(15) 1 d P A 1
H12A H 0.4807 0.6765 1.3595 0.128 Uiso 0.7675(15) 1 calc PR A 1
C13 C 0.387(2) 0.817(2) 1.4037(17) 0.119(7) Uiso 0.7675(15) 1 d P A 1
H13A H 0.3447 0.7659 1.4400 0.143 Uiso 0.7675(15) 1 calc PR A 1
C14 C 0.368(2) 0.928(3) 1.4060(15) 0.114(6) Uiso 0.7675(15) 1 d P A 1
H14A H 0.3165 0.9547 1.4441 0.137 Uiso 0.7675(15) 1 calc PR A 1
N4 N 0.4274(12) 1.0227(12) 1.3454(8) 0.108(3) Uiso 1 1 d . A 1
C12' C 0.427(3) 0.790(3) 1.3779(19) 0.032(5) Uiso 0.2325(15) 1 d P A 2
H12B H 0.4249 0.7096 1.3953 0.039 Uiso 0.2325(15) 1 calc PR A 2
C13' C 0.362(2) 0.869(3) 1.4164(16) 0.023(4) Uiso 0.2325(15) 1 d P A 2
H13B H 0.3092 0.8356 1.4551 0.027 Uiso 0.2325(15) 1 calc PR A 2
C14' C 0.368(2) 1.000(3) 1.4014(16) 0.027(5) Uiso 0.2325(15) 1 d P A 2
C15 C 0.1269(10) 0.9908(13) 0.5990(7) 0.080(3) Uani 1 1 d . . .
H15A H 0.1658 0.9359 0.5679 0.096 Uiso 1 1 calc R . .
C16 C 0.1406(12) 1.1155(15) 0.5820(7) 0.089(4) Uani 1 1 d . . .
H16A H 0.1887 1.1438 0.5401 0.106 Uiso 1 1 calc R . .
C17 C 0.0856(13) 1.1966(13) 0.6251(8) 0.095(4) Uani 1 1 d . . .
H17A H 0.0945 1.2814 0.6141 0.114 Uiso 1 1 calc R . .
C18 C 0.0113(11) 1.1478(10) 0.6896(7) 0.078(3) Uani 1 1 d . . .
H18A H -0.0313 1.1997 0.7201 0.094 Uiso 1 1 calc R . .
C19 C 0.0055(7) 1.0255(8) 0.7044(5) 0.0506(17) Uani 1 1 d . . .
C20 C -0.0667(7) 0.9675(8) 0.7682(5) 0.0512(17) Uani 1 1 d . . .
H20A H -0.1670 0.9471 0.7444 0.061 Uiso 1 1 calc R . .
H20B H -0.0454 0.8854 0.7750 0.061 Uiso 1 1 calc R . .
C21 C 0.0979(6) 1.0848(6) 0.9061(4) 0.0381(13) Uani 1 1 d . . .
C22 C 0.1151(6) 1.1568(7) 0.9985(5) 0.0427(15) Uani 1 1 d . . .
C23 C 0.2861(7) 1.2669(9) 1.1365(5) 0.0569(19) Uani 1 1 d . . .
H23A H 0.3161 1.2114 1.1763 0.068 Uiso 1 1 calc R . .
H23B H 0.2059 1.2890 1.1521 0.068 Uiso 1 1 calc R . .
C24 C 0.4030(7) 1.3904(8) 1.1477(5) 0.0484(17) Uani 1 1 d . . .
N8 N 0.5194(8) 1.4170(8) 1.2187(6) 0.078(2) Uani 1 1 d . . .
C28 C 0.6252(11) 1.5269(12) 1.2237(9) 0.091(3) Uani 1 1 d . . .
H28A H 0.7065 1.5445 1.2682 0.109 Uiso 1 1 calc R . .
C27 C 0.6182(12) 1.6116(11) 1.1676(10) 0.090(3) Uani 1 1 d . . .
H27A H 0.6909 1.6880 1.1743 0.108 Uiso 1 1 calc R . .
C26 C 0.5018(15) 1.5820(10) 1.1012(8) 0.085(3) Uani 1 1 d . . .
H26A H 0.4957 1.6392 1.0614 0.102 Uiso 1 1 calc R . .

loop_
_atom_site_aniso_label
_atom_site_aniso_U_11
_atom_site_aniso_U_22
_atom_site_aniso_U_33
_atom_site_aniso_U_23
_atom_site_aniso_U_13
_atom_site_aniso_U_12
Hg1 0.0450(2) 0.0658(3) 0.0597(3) 0.0136(2) 0.01559(17) 0.01446(17)
Hg1' 0.0458(7) 0.0635(9) 0.0540(8) 0.0128(6) 0.0159(6) 0.0122(6)
I1 0.0586(4) 0.0960(5) 0.0761(4) 0.0108(4) 0.0239(3) 0.0284(3)
I2 0.0481(3) 0.0861(5) 0.0741(4) 0.0173(3) 0.0119(3) 0.0179(3)
O1 0.029(2) 0.082(4) 0.053(3) 0.008(3) 0.015(2) 0.020(2)
O2 0.027(2) 0.074(3) 0.059(3) 0.005(3) 0.016(2) 0.019(2)
O3 0.028(2) 0.079(4) 0.059(3) 0.015(3) 0.016(2) 0.024(2)
O4 0.025(2) 0.076(3) 0.051(3) 0.011(3) 0.0135(19) 0.019(2)
N1 0.047(3) 0.056(4) 0.057(4) 0.013(3) 0.007(3) 0.006(3)
N2 0.024(2) 0.062(4) 0.048(3) 0.008(3) 0.012(2) 0.011(2)
N3 0.031(3) 0.056(3) 0.047(3) 0.010(3) 0.011(2) 0.012(2)
N5 0.053(4) 0.089(5) 0.069(5) 0.015(4) 0.023(3) 0.026(4)
N6 0.027(2) 0.057(3) 0.051(3) 0.007(3) 0.010(2) 0.016(2)
N7 0.027(3) 0.068(4) 0.055(4) 0.007(3) 0.012(2) 0.014(3)
C25 0.063(5) 0.061(5) 0.070(5) 0.022(4) 0.021(4) 0.023(4)
C1 0.049(4) 0.061(5) 0.075(6) 0.006(5) 0.006(4) 0.000(4)
C2 0.076(6) 0.053(5) 0.078(6) 0.008(5) 0.029(5) 0.002(4)
C3 0.091(7) 0.055(5) 0.074(6) 0.027(5) 0.034(5) 0.030(5)
C4 0.064(5) 0.069(5) 0.050(4) 0.022(4) 0.015(4) 0.022(4)
C5 0.037(3) 0.064(4) 0.047(4) 0.011(4) 0.015(3) 0.020(3)
C6 0.033(3) 0.073(5) 0.043(4) 0.005(4) 0.010(3) 0.008(3)
C7 0.024(3) 0.055(4) 0.046(4) 0.020(3) 0.012(2) 0.010(2)
C8 0.023(3) 0.056(4) 0.049(4) 0.010(3) 0.010(3) 0.013(3)
C9 0.043(4) 0.062(5) 0.050(4) 0.005(4) 0.009(3) 0.012(3)
C10 0.032(3) 0.093(6) 0.042(4) -0.002(4) 0.006(3) 0.009(3)
C11 0.069(6) 0.076(6) 0.074(6) 0.034(5) 0.001(5) -0.007(5)
C15 0.051(5) 0.116(9) 0.069(6) 0.013(6) 0.017(4) 0.015(5)
C16 0.072(6) 0.122(10) 0.057(6) 0.033(7) 0.012(5) -0.002(6)
C17 0.086(8) 0.091(8) 0.082(8) 0.035(7) -0.002(6) -0.014(6)
C18 0.081(7) 0.062(6) 0.076(6) 0.016(5) 0.005(5) 0.001(5)
C19 0.035(3) 0.065(5) 0.042(3) 0.002(3) 0.006(3) 0.003(3)
C20 0.031(3) 0.061(4) 0.059(4) 0.009(4) 0.009(3) 0.012(3)
C21 0.028(3) 0.045(3) 0.046(3) 0.017(3) 0.011(3) 0.013(2)
C22 0.027(3) 0.051(4) 0.054(4) 0.015(3) 0.012(3) 0.014(3)
C23 0.035(3) 0.077(5) 0.050(4) 0.000(4) 0.009(3) 0.006(3)
C24 0.039(3) 0.061(4) 0.048(4) 0.009(4) 0.014(3) 0.019(3)
N8 0.053(4) 0.074(5) 0.090(6) -0.007(4) 0.004(4) 0.009(4)
C28 0.058(6) 0.078(7) 0.109(9) -0.013(7) -0.003(5) 0.004(5)
C27 0.076(7) 0.061(6) 0.121(10) 0.005(7) 0.027(7) 0.002(5)
C26 0.126(10) 0.062(6) 0.082(7) 0.023(5) 0.040(7) 0.036(6)

loop_
_atom_type_symbol
_atom_type_description
_atom_type_scat_dispersion_real
_atom_type_scat_dispersion_imag
_atom_type_scat_source
C C 0.0033 0.0016 'International Tables Vol C Tables 4.2.6.8 and 6.1.1.4'
H H 0.0000 0.0000 'International Tables Vol C Tables 4.2.6.8 and 6.1.1.4'
N N 0.0061 0.0033 'International Tables Vol C Tables 4.2.6.8 and 6.1.1.4'
O O 0.0106 0.0060 'International Tables Vol C Tables 4.2.6.8 and 6.1.1.4'
I I -0.4742 1.8119 'International Tables Vol C Tables 4.2.6.8 and 6.1.1.4'
Hg Hg -2.3894 9.2266 'International Tables Vol C Tables 4.2.6.8 and 6.1.1.4'

loop_
_geom_angle_atom_site_label_1
_geom_angle_atom_site_label_2
_geom_angle_atom_site_label_3
_geom_angle
_geom_angle_site_symmetry_3
N1 Hg1 I1 98.98(16) .
N1 Hg1 I2 98.39(15) .
I1 Hg1 I2 148.13(3) .
N1 Hg1 N5 114.3(2) .
I1 Hg1 N5 96.80(15) .
I2 Hg1 N5 100.12(16) .
I2 Hg1' I1 147.55(6) 1_455
Hg1 I1 Hg1' 147.55(4) 1_655
Hg1' I2 Hg1 147.98(4) .
C5 N1 C1 118.0(8) .
C5 N1 Hg1 129.9(5) .
C1 N1 Hg1 110.2(6) .
C7 N2 C6 124.0(6) .
C8 N3 C9 121.2(6) .
C15 N5 C19 119.8(9) .
C15 N5 Hg1 113.5(7) .
C19 N5 Hg1 123.0(5) .
C21 N6 C20 122.0(6) .
C22 N7 C23 123.7(6) .
C24 C25 C26 118.6(10) .
N1 C1 C2 121.4(9) .
C3 C2 C1 118.8(8) .
C2 C3 C4 121.1(9) .
C5 C4 C3 118.1(8) .
N1 C5 C4 122.5(7) .
N1 C5 C6 116.7(7) .
C4 C5 C6 120.8(7) .
N2 C6 C5 111.0(6) .
O1 C7 N2 125.9(7) .
O1 C7 C8 121.0(6) .
N2 C7 C8 113.1(5) .
O2 C8 N3 123.1(7) .
O2 C8 C7 122.0(6) .
N3 C8 C7 114.9(5) .
N3 C9 C10 112.8(7) .
C11 C10 N4 126.3(10) .
C11 C10 C9 119.3(8) .
N4 C10 C9 114.3(9) .
C12 C11 C10 127.9(15) .
C12 C11 C12' 24.6(13) .
C10 C11 C12' 103.3(14) .
C11 C12 C13 109.5(19) .
C14 C13 C12 130(2) .
C13 C14 N4 121(2) .
C10 N4 C14 105.2(12) .
C13' C12' C11 122(2) .
C12' C13' C14' 125(2) .
N5 C15 C16 122.2(11) .
C17 C16 C15 120.5(10) .
C16 C17 C18 117.7(12) .
C19 C18 C17 118.3(12) .
C18 C19 N5 121.5(8) .
C18 C19 C20 122.5(8) .
N5 C19 C20 116.0(8) .
N6 C20 C19 114.8(6) .
O3 C21 N6 122.7(7) .
O3 C21 C22 121.7(6) .
N6 C21 C22 115.6(5) .
O4 C22 N7 125.6(7) .
O4 C22 C21 120.2(6) .
N7 C22 C21 114.2(5) .
N7 C23 C24 111.3(7) .
C25 C24 N8 121.4(8) .
C25 C24 C23 120.0(8) .
N8 C24 C23 118.6(8) .
C28 N8 C24 116.4(10) .
N8 C28 C27 123.3(11) .
C28 C27 C26 117.6(10) .
C25 C26 C27 122.6(11) .

loop_
_geom_bond_atom_site_label_1
_geom_bond_atom_site_label_2
_geom_bond_distance
_geom_bond_site_symmetry_2
Hg1 N1 2.605(7) .
Hg1 I1 2.6272(9) .
Hg1 I2 2.6475(9) .
Hg1 N5 2.650(8) .
Hg1' I2 2.6292(15) .
Hg1' I1 2.6607(15) 1_455
I1 Hg1' 2.6607(15) 1_655
O1 C7 1.236(7) .
O2 C8 1.229(7) .
O3 C21 1.245(7) .
O4 C22 1.228(7) .
N1 C5 1.356(10) .
N1 C1 1.365(10) .
N2 C7 1.316(8) .
N2 C6 1.459(9) .
N3 C8 1.336(8) .
N3 C9 1.449(10) .
N5 C15 1.305(12) .
N5 C19 1.355(11) .
N6 C21 1.320(8) .
N6 C20 1.454(10) .
N7 C22 1.316(8) .
N7 C23 1.449(10) .
C25 C24 1.342(12) .
C25 C26 1.346(15) .
C1 C2 1.377(14) .
C2 C3 1.352(15) .
C3 C4 1.382(13) .
C4 C5 1.359(11) .
C5 C6 1.514(11) .
C7 C8 1.526(10) .
C9 C10 1.492(12) .
C10 C11 1.358(14) .
C10 N4 1.404(14) .
C11 C12 1.27(2) .
C11 C12' 1.62(3) .
C12 C13 1.41(3) .
C13 C14 1.25(3) .
C14 N4 1.57(3) .
C12' C13' 1.36(4) .
C13' C14' 1.44(4) .
C15 C16 1.371(17) .
C16 C17 1.333(19) .
C17 C18 1.450(16) .
C18 C19 1.344(13) .
C19 C20 1.463(11) .
C21 C22 1.515(10) .
C23 C24 1.499(11) .
C24 N8 1.395(11) .
N8 C28 1.357(14) .
C28 C27 1.343(17) .
C27 C26 1.350(17) .

loop_
_geom_hbond_atom_site_label_D
_geom_hbond_atom_site_label_H
_geom_hbond_atom_site_label_A
_geom_hbond_distance_DH
_geom_hbond_distance_HA
_geom_hbond_distance_DA
_geom_hbond_angle_DHA
_geom_hbond_site_symmetry_A
N2 H2A O4 0.86 2.06 2.859(6) 154.0 2_577
N3 H3A O3 0.86 2.10 2.904(7) 155.0 2_677
N6 H6A O2 0.86 2.06 2.866(6) 155.0 2_577
N7 H7A O1 0.86 2.07 2.873(7) 154.0 2_677
